data_4131062
loop_
_publ_author_name
'Mikherdov, Alexander S.'
'Kinzhalov, Mikhail A.'
'Novikov, Alexander S.'
'Boyarskiy, Vadim P.'
'Boyarskaya, Irina A.'
'Dar'in, Dmitry V.'
'Starova, Galina L.'
'Kukushkin, Vadim Yu'

_publ_section_title
;
 Difference in Energy between Two Distinct Types of Chalcogen Bonds Drives
 Regioisomerization of Binuclear (Diaminocarbene)Pd<sup>II</sup>
 Complexes.
;
_journal_issue 42
_journal_name_full 'Journal of the American Chemical Society'
_journal_page_first 14129
_journal_page_last 14137
_journal_paper_doi 10.1021/jacs.6b09133
_journal_volume 138
_journal_year 2016
_chemical_formula_moiety 'C39 H38 Cl2 N6 Pd2 S'
_chemical_formula_sum 'C39 H38 Cl2 N6 Pd2 S'
_chemical_formula_weight 906.51
_space_group_crystal_system triclinic
_space_group_IT_number 2
_space_group_name_Hall '-P 1'
_space_group_name_H-M_alt 'P -1'
_atom_sites_solution_hydrogens geom
_atom_sites_solution_primary iterative
_atom_sites_solution_secondary difmap
_audit_creation_date 2015-01-20
_audit_creation_method
;
  Olex2 1.2-ac2
  (compiled 2012.03.27 svn.r2268, GUI svn.r4156)
;
_cell_angle_alpha 86.541(3)
_cell_angle_beta 88.545(2)
_cell_angle_gamma 85.128(3)
_cell_formula_units_Z 2
_cell_length_a 7.5879(2)
_cell_length_b 8.2580(3)
_cell_length_c 30.4025(9)
_cell_measurement_reflns_used 6373
_cell_measurement_temperature 100(2)
_cell_measurement_theta_max 75.9230
_cell_measurement_theta_min 4.3660
_cell_volume 1894.31(10)
_computing_cell_refinement
;
CrysAlisPro, Agilent Technologies,
Version 1.171.36.32 (release 02-08-2013 CrysAlis171 .NET)
(compiled Aug  2 2013,16:46:58)
;
_computing_data_collection
;
CrysAlisPro, Agilent Technologies,
Version 1.171.36.32 (release 02-08-2013 CrysAlis171 .NET)
(compiled Aug  2 2013,16:46:58)
;
_computing_data_reduction
;
CrysAlisPro, Agilent Technologies,
Version 1.171.36.32 (release 02-08-2013 CrysAlis171 .NET)
(compiled Aug  2 2013,16:46:58)
;
_computing_molecular_graphics
;
O. V. Dolomanov, L. J. Bourhis, R. J. Gildea, J. A. K. Howard and H. Puschmann,
OLEX2: a complete structure solution, refinement and analysis program.
J. Appl. Cryst. (2009). 42, 339-341.
;
_computing_publication_material
;
O. V. Dolomanov, L. J. Bourhis, R. J. Gildea, J. A. K. Howard and H. Puschmann,
OLEX2: a complete structure solution, refinement and analysis program.
J. Appl. Cryst. (2009). 42, 339-341.
;
_computing_structure_refinement
;
SHELXL, G.M. Sheldrick, Acta Cryst.
(2008). A64, 112-122
;
_computing_structure_solution 'J. Appl. Cryst. (2007) 40, 786-790'
_diffrn_ambient_temperature 100(2)
_diffrn_detector_area_resol_mean 10.3829
_diffrn_measured_fraction_theta_full 0.9529
_diffrn_measured_fraction_theta_max 0.9529
_diffrn_measurement_details
;
#__ type_ start__ end____ width___ exp.time_
  1 omega -113.00  -14.00   1.0000    1.0000
omega____ theta____ kappa____ phi______ frames
    -      -40.3787  -38.0000 -180.0000 99

#__ type_ start__ end____ width___ exp.time_
  2 omega  -30.00   35.00   1.0000    1.0000
omega____ theta____ kappa____ phi______ frames
    -      -40.3787   38.0000   60.0000 65

#__ type_ start__ end____ width___ exp.time_
  3 omega -119.00  -20.00   1.0000    1.0000
omega____ theta____ kappa____ phi______ frames
    -      -40.3787  -19.0000  -90.0000 99

#__ type_ start__ end____ width___ exp.time_
  4 omega    8.00   35.00   1.0000    1.0000
omega____ theta____ kappa____ phi______ frames
    -      -40.3787   38.0000  -90.0000 27

#__ type_ start__ end____ width___ exp.time_
  5 omega   85.00  130.00   1.0000    1.0000
omega____ theta____ kappa____ phi______ frames
    -       40.3787  178.0000   90.0000 45

#__ type_ start__ end____ width___ exp.time_
  6 omega   92.00  121.00   1.0000    1.0000
omega____ theta____ kappa____ phi______ frames
    -       40.3787  178.0000  -60.0000 29

#__ type_ start__ end____ width___ exp.time_
  7 omega   58.00  114.00   1.0000    1.0000
omega____ theta____ kappa____ phi______ frames
    -       40.3787 -178.0000 -150.0000 56

#__ type_ start__ end____ width___ exp.time_
  8 omega   52.00   91.00   1.0000    2.0000
omega____ theta____ kappa____ phi______ frames
    -      113.0000  -30.0000   90.0000 39

#__ type_ start__ end____ width___ exp.time_
  9 omega   29.00   89.00   1.0000    2.0000
omega____ theta____ kappa____ phi______ frames
    -      113.0000  -95.0000   90.0000 60

#__ type_ start__ end____ width___ exp.time_
 10 omega   68.00  100.00   1.0000    2.0000
omega____ theta____ kappa____ phi______ frames
    -      113.0000   19.0000   68.0333 32

#__ type_ start__ end____ width___ exp.time_
 11 omega   62.00  102.00   1.0000    2.0000
omega____ theta____ kappa____ phi______ frames
    -      113.0000  -61.0000  120.0000 40

#__ type_ start__ end____ width___ exp.time_
 12 omega   59.00   86.00   1.0000    2.0000
omega____ theta____ kappa____ phi______ frames
    -      113.0000  -30.0000  -90.0000 27

#__ type_ start__ end____ width___ exp.time_
 13 omega   53.00   78.00   1.0000    2.0000
omega____ theta____ kappa____ phi______ frames
    -      113.0000  -30.0000  120.0000 25

#__ type_ start__ end____ width___ exp.time_
 14 omega   57.00   98.00   1.0000    2.0000
omega____ theta____ kappa____ phi______ frames
    -      113.0000  -45.0000  -30.0000 41

#__ type_ start__ end____ width___ exp.time_
 15 omega  136.00  178.00   1.0000    2.0000
omega____ theta____ kappa____ phi______ frames
    -      113.0000   30.0000  150.0000 42

#__ type_ start__ end____ width___ exp.time_
 16 omega   71.00   98.00   1.0000    2.0000
omega____ theta____ kappa____ phi______ frames
    -      113.0000 -112.0000  -60.0000 27

#__ type_ start__ end____ width___ exp.time_
 17 omega   38.00   97.00   1.0000    2.0000
omega____ theta____ kappa____ phi______ frames
    -      113.0000  -77.0000  -30.0000 59

#__ type_ start__ end____ width___ exp.time_
 18 omega   91.00  139.00   1.0000    2.0000
omega____ theta____ kappa____ phi______ frames
    -      113.0000   77.0000  -90.0000 48

#__ type_ start__ end____ width___ exp.time_
 19 omega  114.00  140.00   1.0000    2.0000
omega____ theta____ kappa____ phi______ frames
    -      113.0000   45.0000   90.0000 26

#__ type_ start__ end____ width___ exp.time_
 20 omega  144.00  177.00   1.0000    2.0000
omega____ theta____ kappa____ phi______ frames
    -      113.0000   45.0000   90.0000 33

#__ type_ start__ end____ width___ exp.time_
 21 omega   41.00   76.00   1.0000    2.0000
omega____ theta____ kappa____ phi______ frames
    -      113.0000  -30.0000 -180.0000 35

#__ type_ start__ end____ width___ exp.time_
 22 omega   66.00  114.00   1.0000    2.0000
omega____ theta____ kappa____ phi______ frames
    -      113.0000 -112.0000   60.0000 48

#__ type_ start__ end____ width___ exp.time_
 23 omega   46.00   77.00   1.0000    2.0000
omega____ theta____ kappa____ phi______ frames
    -      113.0000  -45.0000   90.0000 31

#__ type_ start__ end____ width___ exp.time_
 24 omega  107.00  132.00   1.0000    2.0000
omega____ theta____ kappa____ phi______ frames
    -      113.0000  -61.0000  120.0000 25

#__ type_ start__ end____ width___ exp.time_
 25 omega   52.00   95.00   1.0000    2.0000
omega____ theta____ kappa____ phi______ frames
    -      113.0000  -77.0000  -90.0000 43

#__ type_ start__ end____ width___ exp.time_
 26 omega   33.00  107.00   1.0000    2.0000
omega____ theta____ kappa____ phi______ frames
    -      113.0000  -95.0000  -30.0000 74

#__ type_ start__ end____ width___ exp.time_
 27 omega   33.00   94.00   1.0000    2.0000
omega____ theta____ kappa____ phi______ frames
    -      113.0000  -15.0000  150.0000 61

#__ type_ start__ end____ width___ exp.time_
 28 omega  140.00  174.00   1.0000    2.0000
omega____ theta____ kappa____ phi______ frames
    -      113.0000  -15.0000  150.0000 34

#__ type_ start__ end____ width___ exp.time_
 29 omega   62.00  108.00   1.0000    2.0000
omega____ theta____ kappa____ phi______ frames
    -      113.0000  -95.0000  150.0000 46

#__ type_ start__ end____ width___ exp.time_
 30 omega   67.00  103.00   1.0000    2.0000
omega____ theta____ kappa____ phi______ frames
    -      113.0000  -95.0000   60.0000 36

#__ type_ start__ end____ width___ exp.time_
 31 omega   85.00  110.00   1.0000    2.0000
omega____ theta____ kappa____ phi______ frames
    -      113.0000 -112.0000  -30.0000 25

#__ type_ start__ end____ width___ exp.time_
 32 omega  111.00  176.00   1.0000    2.0000
omega____ theta____ kappa____ phi______ frames
    -      113.0000   15.0000   60.0000 65

#__ type_ start__ end____ width___ exp.time_
 33 omega   53.00   78.00   1.0000    2.0000
omega____ theta____ kappa____ phi______ frames
    -      113.0000   15.0000   60.0000 25

#__ type_ start__ end____ width___ exp.time_
 34 omega   45.00   76.00   1.0000    2.0000
omega____ theta____ kappa____ phi______ frames
    -      113.0000 -112.0000  -30.0000 31

#__ type_ start__ end____ width___ exp.time_
 35 omega   56.00   81.00   1.0000    2.0000
omega____ theta____ kappa____ phi______ frames
    -      113.0000  -45.0000  150.0000 25
;
_diffrn_measurement_device_type 'SuperNova, Dual, Cu at zero, Atlas'
_diffrn_measurement_method '\w scans'
_diffrn_orient_matrix_UB_11 0.0309589000
_diffrn_orient_matrix_UB_12 0.0135437000
_diffrn_orient_matrix_UB_13 0.0494796000
_diffrn_orient_matrix_UB_21 -0.0697245000
_diffrn_orient_matrix_UB_22 0.1808996000
_diffrn_orient_matrix_UB_23 -0.0039668000
_diffrn_orient_matrix_UB_31 -0.1889909000
_diffrn_orient_matrix_UB_32 -0.0476181000
_diffrn_orient_matrix_UB_33 0.0106846000
_diffrn_radiation_monochromator mirror
_diffrn_radiation_type 'Cu K\a'
_diffrn_radiation_wavelength 1.5418
_diffrn_reflns_av_R_equivalents 0.0487
_diffrn_reflns_av_unetI/netI 0.0597
_diffrn_reflns_limit_h_max 6
_diffrn_reflns_limit_h_min -9
_diffrn_reflns_limit_k_max 10
_diffrn_reflns_limit_k_min -10
_diffrn_reflns_limit_l_max 37
_diffrn_reflns_limit_l_min -37
_diffrn_reflns_number 16320
_diffrn_reflns_theta_full 72.48
_diffrn_reflns_theta_max 72.48
_diffrn_reflns_theta_min 2.91
_diffrn_source 'SuperNova (Cu) X-ray Source'
_exptl_absorpt_coefficient_mu 9.758
_exptl_absorpt_correction_T_max 1.00000
_exptl_absorpt_correction_T_min 0.63517
_exptl_absorpt_correction_type multi-scan
_exptl_absorpt_process_details
;
CrysAlisPro, Agilent Technologies,
Version 1.171.36.32 (release 02-08-2013 CrysAlis171 .NET)
(compiled Aug  2 2013,16:46:58)
Empirical absorption correction using spherical harmonics,
 implemented in SCALE3 ABSPACK scaling algorithm.
;
_exptl_crystal_colour light-brown
_exptl_crystal_density_diffrn 1.589
_exptl_crystal_density_method 'not measured'
_exptl_crystal_description tables
_exptl_crystal_F_000 912
_exptl_crystal_size_max 0.20
_exptl_crystal_size_mid 0.16
_exptl_crystal_size_min 0.10
_refine_diff_density_max 2.368
_refine_diff_density_min -1.064
_refine_diff_density_rms 0.182
_refine_ls_extinction_method none
_refine_ls_goodness_of_fit_ref 1.108
_refine_ls_hydrogen_treatment mixed
_refine_ls_matrix_type full
_refine_ls_number_parameters 435
_refine_ls_number_reflns 7256
_refine_ls_number_restraints 0
_refine_ls_restrained_S_all 1.108
_refine_ls_R_factor_all 0.0724
_refine_ls_R_factor_gt 0.0601
_refine_ls_shift/su_max 0.002
_refine_ls_shift/su_mean 0.000
_refine_ls_structure_factor_coef Fsqd
_refine_ls_weighting_details 'calc w=1/[\s^2^(Fo^2^)+(0.0386P)^2^+25.9736P] where P=(Fo^2^+2Fc^2^)/3'
_refine_ls_weighting_scheme calc
_refine_ls_wR_factor_gt 0.1448
_refine_ls_wR_factor_ref 0.1517
_reflns_number_gt 6131
_reflns_number_total 7256
_reflns_threshold_expression >2sigma(I)
_cod_data_source_file ja6b09133_si_002.cif
_cod_data_source_block kr1
_cod_original_cell_volume 1894.30(11)
_cod_database_code 4131062
_chemical_oxdiff_formula 'pd2 cl2 c39 h38 n6 s1'
_reflns_odcompleteness_completeness 90.75
_reflns_odcompleteness_iscentric 1
_reflns_odcompleteness_theta 80.95

loop_
_space_group_symop_id
_space_group_symop_operation_xyz
1 'x, y, z'
2 '-x, -y, -z'

loop_
_atom_site_label
_atom_site_type_symbol
_atom_site_fract_x
_atom_site_fract_y
_atom_site_fract_z
_atom_site_U_iso_or_equiv
_atom_site_adp_type
_atom_site_occupancy
_atom_site_symmetry_multiplicity
_atom_site_calc_flag
_atom_site_refinement_flags
Pd2 Pd 0.78616(7) 0.98875(6) 0.682141(15) 0.01198(14) Uani 1 1 d .
Pd1 Pd 0.68081(7) 1.10614(6) 0.833485(15) 0.01243(14) Uani 1 1 d .
Cl2 Cl 0.6099(2) 1.1617(2) 0.63246(5) 0.0182(3) Uani 1 1 d .
Cl1 Cl 0.5682(2) 1.2587(2) 0.89228(5) 0.0208(4) Uani 1 1 d .
S1 S 0.3970(2) 1.2907(2) 0.71319(6) 0.0191(4) Uani 1 1 d .
N2 N 0.6816(7) 1.0752(7) 0.74020(18) 0.0120(11) Uani 1 1 d .
N1 N 0.5188(8) 1.2313(7) 0.78994(19) 0.0124(6) Uani 1 1 d .
N3 N 0.8836(8) 0.8843(7) 0.76983(19) 0.0124(6) Uani 1 1 d .
C5 C 0.9255(9) 0.8409(8) 0.7250(2) 0.0124(6) Uani 1 1 d .
C4 C 0.7620(9) 1.0031(8) 0.7769(2) 0.0124(6) Uani 1 1 d .
N6 N 0.9590(8) 0.8782(8) 0.59486(19) 0.0148(12) Uani 1 1 d .
C1 C 0.5479(9) 1.1922(8) 0.7491(2) 0.0124(6) Uani 1 1 d .
N4 N 1.0343(8) 0.7178(7) 0.72205(19) 0.0133(12) Uani 1 1 d .
C6 C 0.8301(10) 0.9802(9) 0.8768(2) 0.0162(15) Uani 1 1 d .
C7 C 0.9010(10) 0.9080(9) 0.6290(2) 0.0161(14) Uani 1 1 d .
N5 N 0.9036(9) 0.9194(9) 0.9071(2) 0.0205(14) Uani 1 1 d .
C23 C 0.6853(11) 0.6289(11) 0.8065(3) 0.0242(17) Uani 1 1 d .
H23A H 0.6916 0.6094 0.7757 0.036 Uiso 1 1 calc R
H23B H 0.6086 0.7253 0.8111 0.036 Uiso 1 1 calc R
H23C H 0.6395 0.5377 0.8227 0.036 Uiso 1 1 calc R
C3 C 0.3754(11) 1.3403(9) 0.7948(2) 0.0198(16) Uani 1 1 d .
H3 H 0.3378 1.3789 0.8219 0.024 Uiso 1 1 calc R
C2 C 0.2933(10) 1.3870(9) 0.7570(3) 0.0190(15) Uani 1 1 d .
H2 H 0.1941 1.4611 0.7547 0.023 Uiso 1 1 calc R
C36 C 1.2560(12) 0.8510(10) 0.4986(3) 0.0260(18) Uani 1 1 d .
H36 H 1.3646 0.8842 0.4884 0.031 Uiso 1 1 calc R
C21 C 0.8658(9) 0.6514(9) 0.8222(2) 0.0141(14) Uani 1 1 d .
C22 C 1.2248(10) 0.9455(10) 0.8014(3) 0.0218(16) Uani 1 1 d .
H22A H 1.1575 1.0446 0.8086 0.033 Uiso 1 1 calc R
H22B H 1.2370 0.9418 0.7700 0.033 Uiso 1 1 calc R
H22C H 1.3398 0.9417 0.8141 0.033 Uiso 1 1 calc R
C24 C 1.0934(10) 0.6475(9) 0.6825(2) 0.0170(15) Uani 1 1 d .
C34 C 1.0033(13) 0.7007(10) 0.4877(3) 0.0264(18) Uani 1 1 d .
H34 H 0.9441 0.6347 0.4704 0.032 Uiso 1 1 calc R
C28 C 1.3240(11) 0.5938(10) 0.6284(2) 0.0232(17) Uani 1 1 d .
H28 H 1.4334 0.6148 0.6158 0.028 Uiso 1 1 calc R
C18 C 1.2040(9) 0.6925(10) 0.8520(2) 0.0167(15) Uani 1 1 d .
H18 H 1.3170 0.7038 0.8619 0.020 Uiso 1 1 calc R
C17 C 1.1315(9) 0.8033(9) 0.8195(2) 0.0137(14) Uani 1 1 d .
C26 C 1.0647(11) 0.4442(10) 0.6298(3) 0.0233(17) Uani 1 1 d .
H26 H 1.0016 0.3658 0.6180 0.028 Uiso 1 1 calc R
C29 C 1.2588(10) 0.6804(9) 0.6646(2) 0.0174(15) Uani 1 1 d .
C20 C 0.9452(11) 0.5438(9) 0.8553(2) 0.0216(17) Uani 1 1 d .
H20 H 0.8851 0.4574 0.8673 0.026 Uiso 1 1 calc R
C19 C 1.1111(10) 0.5664(9) 0.8697(2) 0.0188(15) Uani 1 1 d .
H19 H 1.1616 0.4957 0.8918 0.023 Uiso 1 1 calc R
C15 C 0.6850(12) 0.7127(12) 0.9564(3) 0.032(2) Uani 1 1 d .
H15A H 0.6139 0.8137 0.9514 0.049 Uiso 1 1 calc R
H15B H 0.6285 0.6454 0.9784 0.049 Uiso 1 1 calc R
H15C H 0.6981 0.6576 0.9294 0.049 Uiso 1 1 calc R
C16 C 0.9641(10) 0.7783(9) 0.8051(2) 0.0140(14) Uani 1 1 d .
C31 C 1.3642(11) 0.8023(11) 0.6845(3) 0.0283(19) Uani 1 1 d .
H31A H 1.3017 0.9083 0.6814 0.042 Uiso 1 1 calc R
H31B H 1.4772 0.8042 0.6696 0.042 Uiso 1 1 calc R
H31C H 1.3811 0.7723 0.7152 0.042 Uiso 1 1 calc R
C25 C 0.9948(10) 0.5272(9) 0.6659(2) 0.0173(15) Uani 1 1 d .
C35 C 1.1603(12) 0.7555(10) 0.4728(3) 0.0277(19) Uani 1 1 d .
H35 H 1.2042 0.7290 0.4451 0.033 Uiso 1 1 calc R
C32 C 1.0281(11) 0.8366(9) 0.5534(2) 0.0195(16) Uani 1 1 d .
C39 C 1.2859(11) 1.0006(10) 0.5678(3) 0.0254(17) Uani 1 1 d .
H39A H 1.3525 0.9325 0.5892 0.038 Uiso 1 1 calc R
H39B H 1.2029 1.0742 0.5826 0.038 Uiso 1 1 calc R
H39C H 1.3649 1.0616 0.5495 0.038 Uiso 1 1 calc R
C37 C 1.1872(10) 0.8958(10) 0.5395(3) 0.0207(16) Uani 1 1 d .
C33 C 0.9310(11) 0.7420(10) 0.5283(2) 0.0202(16) Uani 1 1 d .
C10 C 1.1970(12) 0.8181(11) 0.9997(3) 0.0272(19) Uani 1 1 d .
H10 H 1.3066 0.8406 1.0097 0.033 Uiso 1 1 calc R
C14 C 1.2465(12) 0.9963(12) 0.9310(3) 0.031(2) Uani 1 1 d .
H14A H 1.3373 1.0342 0.9482 0.047 Uiso 1 1 calc R
H14B H 1.1715 1.0876 0.9195 0.047 Uiso 1 1 calc R
H14C H 1.2999 0.9376 0.9071 0.047 Uiso 1 1 calc R
C8 C 0.9705(11) 0.8492(10) 0.9468(2) 0.0200(16) Uani 1 1 d .
C12 C 0.9320(13) 0.6816(11) 1.0119(3) 0.0290(19) Uani 1 1 d .
H12 H 0.8656 0.6134 1.0299 0.035 Uiso 1 1 calc R
C30 C 0.8212(12) 0.4899(11) 0.6869(3) 0.0286(19) Uani 1 1 d .
H30A H 0.8398 0.4448 0.7164 0.043 Uiso 1 1 calc R
H30B H 0.7681 0.4129 0.6700 0.043 Uiso 1 1 calc R
H30C H 0.7442 0.5883 0.6876 0.043 Uiso 1 1 calc R
C27 C 1.2292(12) 0.4787(11) 0.6112(3) 0.0260(18) Uani 1 1 d .
H27 H 1.2745 0.4233 0.5871 0.031 Uiso 1 1 calc R
C11 C 1.0948(14) 0.7165(11) 1.0255(3) 0.033(2) Uani 1 1 d .
H11 H 1.1372 0.6713 1.0523 0.040 Uiso 1 1 calc R
C9 C 1.1395(11) 0.8870(10) 0.9592(2) 0.0237(17) Uani 1 1 d .
C38 C 0.7545(11) 0.6877(11) 0.5451(3) 0.0282(18) Uani 1 1 d .
H38A H 0.7053 0.6258 0.5234 0.042 Uiso 1 1 calc R
H38B H 0.6752 0.7814 0.5506 0.042 Uiso 1 1 calc R
H38C H 0.7712 0.6213 0.5719 0.042 Uiso 1 1 calc R
C13 C 0.8640(12) 0.7461(10) 0.9719(3) 0.0233(17) Uani 1 1 d .

loop_
_atom_site_aniso_label
_atom_site_aniso_U_11
_atom_site_aniso_U_22
_atom_site_aniso_U_33
_atom_site_aniso_U_23
_atom_site_aniso_U_13
_atom_site_aniso_U_12
Pd2 0.0114(3) 0.0138(3) 0.0103(2) -0.00240(17) 0.00114(17) 0.00255(19)
Pd1 0.0120(3) 0.0145(3) 0.0102(2) -0.00261(18) 0.00057(17) 0.00321(19)
Cl2 0.0185(9) 0.0223(9) 0.0129(7) -0.0011(6) -0.0012(6) 0.0043(7)
Cl1 0.0228(9) 0.0252(9) 0.0135(7) -0.0067(6) 0.0021(6) 0.0064(7)
S1 0.0170(9) 0.0234(9) 0.0149(8) -0.0004(7) -0.0005(6) 0.0095(7)
N2 0.005(3) 0.018(3) 0.013(3) -0.001(2) -0.001(2) 0.000(2)
N1 0.0118(15) 0.0120(13) 0.0138(13) -0.0019(10) 0.0009(10) -0.0026(11)
N3 0.0118(15) 0.0120(13) 0.0138(13) -0.0019(10) 0.0009(10) -0.0026(11)
C5 0.0118(15) 0.0120(13) 0.0138(13) -0.0019(10) 0.0009(10) -0.0026(11)
C4 0.0118(15) 0.0120(13) 0.0138(13) -0.0019(10) 0.0009(10) -0.0026(11)
N6 0.008(3) 0.024(3) 0.012(3) -0.004(2) 0.003(2) -0.001(2)
C1 0.0118(15) 0.0120(13) 0.0138(13) -0.0019(10) 0.0009(10) -0.0026(11)
N4 0.011(3) 0.012(3) 0.016(3) -0.003(2) 0.001(2) 0.004(2)
C6 0.014(4) 0.018(4) 0.016(3) -0.007(3) 0.004(3) 0.001(3)
C7 0.013(4) 0.013(3) 0.022(4) 0.002(3) -0.005(3) 0.000(3)
N5 0.019(3) 0.027(4) 0.014(3) -0.005(3) 0.001(2) 0.007(3)
C23 0.021(4) 0.027(4) 0.024(4) 0.002(3) -0.001(3) -0.003(3)
C3 0.023(4) 0.019(4) 0.017(3) 0.000(3) 0.005(3) 0.002(3)
C2 0.011(4) 0.020(4) 0.024(4) 0.000(3) 0.001(3) 0.008(3)
C36 0.030(5) 0.024(4) 0.021(4) 0.004(3) 0.009(3) 0.006(3)
C21 0.010(3) 0.013(3) 0.018(3) -0.003(3) 0.004(3) 0.002(3)
C22 0.012(4) 0.030(4) 0.024(4) -0.003(3) -0.001(3) -0.005(3)
C24 0.022(4) 0.015(3) 0.012(3) -0.001(3) 0.000(3) 0.008(3)
C34 0.045(5) 0.019(4) 0.015(4) -0.006(3) -0.005(3) 0.008(4)
C28 0.024(4) 0.026(4) 0.017(4) -0.002(3) 0.009(3) 0.008(3)
C18 0.005(3) 0.028(4) 0.016(3) -0.009(3) -0.005(2) 0.009(3)
C17 0.008(3) 0.013(3) 0.020(3) -0.004(3) 0.006(3) 0.002(3)
C26 0.028(4) 0.022(4) 0.021(4) -0.008(3) -0.002(3) 0.001(3)
C29 0.018(4) 0.018(4) 0.015(3) -0.004(3) 0.001(3) 0.006(3)
C20 0.034(5) 0.012(3) 0.017(4) -0.001(3) 0.007(3) 0.006(3)
C19 0.018(4) 0.020(4) 0.016(3) -0.002(3) -0.001(3) 0.015(3)
C15 0.031(5) 0.040(5) 0.025(4) 0.000(4) 0.002(4) -0.001(4)
C16 0.016(4) 0.015(3) 0.010(3) -0.004(2) 0.001(3) 0.004(3)
C31 0.022(4) 0.036(5) 0.028(4) -0.007(4) 0.006(3) -0.005(4)
C25 0.015(4) 0.016(4) 0.020(4) -0.004(3) 0.000(3) 0.003(3)
C35 0.041(5) 0.025(4) 0.015(4) -0.005(3) 0.012(3) 0.005(4)
C32 0.034(5) 0.012(3) 0.011(3) -0.001(3) 0.003(3) 0.006(3)
C39 0.020(4) 0.026(4) 0.030(4) 0.000(3) 0.002(3) 0.000(3)
C37 0.019(4) 0.020(4) 0.022(4) 0.001(3) 0.005(3) 0.003(3)
C33 0.023(4) 0.020(4) 0.016(3) -0.003(3) 0.000(3) 0.005(3)
C10 0.030(5) 0.028(4) 0.022(4) -0.010(3) -0.012(3) 0.014(4)
C14 0.030(5) 0.039(5) 0.025(4) -0.011(4) -0.004(3) 0.005(4)
C8 0.026(4) 0.021(4) 0.013(3) -0.005(3) -0.001(3) 0.005(3)
C12 0.042(5) 0.028(5) 0.017(4) -0.001(3) 0.001(3) 0.002(4)
C30 0.027(5) 0.029(5) 0.031(4) -0.010(4) 0.003(3) -0.005(4)
C27 0.033(5) 0.028(4) 0.016(4) -0.008(3) 0.004(3) 0.012(4)
C11 0.048(6) 0.030(5) 0.018(4) -0.002(3) -0.012(4) 0.017(4)
C9 0.028(4) 0.026(4) 0.016(4) -0.009(3) -0.007(3) 0.015(3)
C38 0.020(4) 0.034(5) 0.031(4) -0.005(4) -0.003(3) -0.001(4)
C13 0.030(4) 0.023(4) 0.016(4) -0.005(3) 0.000(3) 0.008(3)

loop_
_atom_type_symbol
_atom_type_description
_atom_type_scat_dispersion_real
_atom_type_scat_dispersion_imag
_atom_type_scat_source
C C 0.0181 0.0091 'International Tables Vol C Tables 4.2.6.8 and 6.1.1.4'
H H 0.0000 0.0000 'International Tables Vol C Tables 4.2.6.8 and 6.1.1.4'
N N 0.0311 0.0180 'International Tables Vol C Tables 4.2.6.8 and 6.1.1.4'
S S 0.3331 0.5567 'International Tables Vol C Tables 4.2.6.8 and 6.1.1.4'
Cl Cl 0.3639 0.7018 'International Tables Vol C Tables 4.2.6.8 and 6.1.1.4'
Pd Pd 0.1215 3.9337 'International Tables Vol C Tables 4.2.6.8 and 6.1.1.4'

loop_
_geom_angle_atom_site_label_1
_geom_angle_atom_site_label_2
_geom_angle_atom_site_label_3
_geom_angle
N2 Pd2 Cl2 98.29(17)
C5 Pd2 Cl2 177.8(2)
C5 Pd2 N2 80.4(3)
C7 Pd2 Cl2 84.4(2)
C7 Pd2 N2 176.0(3)
C7 Pd2 C5 96.9(3)
N1 Pd1 Cl1 92.87(17)
N1 Pd1 C4 79.0(3)
C4 Pd1 Cl1 171.3(2)
C6 Pd1 Cl1 86.4(2)
C6 Pd1 N1 177.7(3)
C6 Pd1 C4 101.8(3)
C1 S1 C2 89.2(3)
C4 N2 Pd2 113.6(4)
C4 N2 C1 114.0(6)
C1 N2 Pd2 132.4(5)
C1 N1 Pd1 114.0(5)
C1 N1 C3 113.2(6)
C3 N1 Pd1 132.6(5)
C5 N3 C16 117.0(6)
C4 N3 C5 119.4(6)
C4 N3 C16 123.1(6)
N3 C5 Pd2 110.7(5)
N4 C5 Pd2 135.0(5)
N4 C5 N3 114.3(6)
N2 C4 Pd1 113.8(5)
N3 C4 Pd1 130.4(5)
N3 C4 N2 115.7(6)
C7 N6 C32 178.1(8)
N2 C1 S1 128.1(5)
N1 C1 S1 112.9(5)
N1 C1 N2 118.9(6)
C5 N4 C24 125.7(6)
N5 C6 Pd1 169.5(6)
N6 C7 Pd2 171.2(7)
C6 N5 C8 172.2(8)
H23A C23 H23B 109.5
H23A C23 H23C 109.5
H23B C23 H23C 109.5
C21 C23 H23A 109.5
C21 C23 H23B 109.5
C21 C23 H23C 109.5
N1 C3 H3 123.0
C2 C3 N1 114.0(7)
C2 C3 H3 123.0
S1 C2 H2 124.6
C3 C2 S1 110.8(6)
C3 C2 H2 124.6
C35 C36 H36 120.2
C37 C36 H36 120.2
C37 C36 C35 119.6(8)
C20 C21 C23 120.7(7)
C16 C21 C23 122.2(7)
C16 C21 C20 117.1(7)
H22A C22 H22B 109.5
H22A C22 H22C 109.5
H22B C22 H22C 109.5
C17 C22 H22A 109.5
C17 C22 H22B 109.5
C17 C22 H22C 109.5
N4 C24 C25 118.5(7)
C29 C24 N4 119.3(7)
C29 C24 C25 121.6(6)
C35 C34 H34 119.5
C35 C34 C33 121.1(8)
C33 C34 H34 119.5
C29 C28 H28 119.4
C27 C28 H28 119.4
C27 C28 C29 121.2(7)
C17 C18 H18 119.4
C19 C18 H18 119.4
C19 C18 C17 121.3(7)
C18 C17 C22 122.5(7)
C16 C17 C22 120.6(7)
C16 C17 C18 116.9(7)
C25 C26 H26 119.8
C25 C26 C27 120.4(7)
C27 C26 H26 119.8
C24 C29 C28 118.2(7)
C24 C29 C31 120.2(6)
C28 C29 C31 121.5(7)
C21 C20 H20 119.9
C19 C20 C21 120.2(7)
C19 C20 H20 119.9
C18 C19 H19 119.5
C20 C19 C18 121.0(7)
C20 C19 H19 119.5
H15A C15 H15B 109.5
H15A C15 H15C 109.5
H15B C15 H15C 109.5
C13 C15 H15A 109.5
C13 C15 H15B 109.5
C13 C15 H15C 109.5
C21 C16 N3 116.5(6)
C17 C16 N3 120.0(6)
C17 C16 C21 123.5(7)
C29 C31 H31A 109.5
C29 C31 H31B 109.5
C29 C31 H31C 109.5
H31A C31 H31B 109.5
H31A C31 H31C 109.5
H31B C31 H31C 109.5
C24 C25 C30 120.5(7)
C26 C25 C24 118.3(7)
C26 C25 C30 121.2(7)
C36 C35 H35 119.5
C34 C35 C36 121.1(7)
C34 C35 H35 119.5
C37 C32 N6 118.0(7)
C37 C32 C33 123.9(7)
C33 C32 N6 118.1(7)
H39A C39 H39B 109.5
H39A C39 H39C 109.5
H39B C39 H39C 109.5
C37 C39 H39A 109.5
C37 C39 H39B 109.5
C37 C39 H39C 109.5
C36 C37 C39 120.9(7)
C32 C37 C36 117.3(8)
C32 C37 C39 121.8(7)
C34 C33 C32 116.9(8)
C34 C33 C38 122.2(8)
C32 C33 C38 120.8(7)
C11 C10 H10 119.3
C11 C10 C9 121.5(8)
C9 C10 H10 119.3
H14A C14 H14B 109.5
H14A C14 H14C 109.5
H14B C14 H14C 109.5
C9 C14 H14A 109.5
C9 C14 H14B 109.5
C9 C14 H14C 109.5
N5 C8 C9 118.2(7)
N5 C8 C13 117.5(7)
C13 C8 C9 124.2(7)
C11 C12 H12 119.3
C11 C12 C13 121.3(9)
C13 C12 H12 119.3
C25 C30 H30A 109.5
C25 C30 H30B 109.5
C25 C30 H30C 109.5
H30A C30 H30B 109.5
H30A C30 H30C 109.5
H30B C30 H30C 109.5
C28 C27 C26 120.3(7)
C28 C27 H27 119.8
C26 C27 H27 119.8
C10 C11 H11 119.6
C12 C11 C10 120.9(8)
C12 C11 H11 119.6
C10 C9 C14 122.5(8)
C10 C9 C8 115.8(8)
C8 C9 C14 121.7(7)
C33 C38 H38A 109.5
C33 C38 H38B 109.5
C33 C38 H38C 109.5
H38A C38 H38B 109.5
H38A C38 H38C 109.5
H38B C38 H38C 109.5
C8 C13 C15 121.0(7)
C12 C13 C15 122.8(8)
C12 C13 C8 116.3(8)

loop_
_geom_bond_atom_site_label_1
_geom_bond_atom_site_label_2
_geom_bond_distance
Pd2 Cl2 2.3725(18)
Pd2 N2 2.059(5)
Pd2 C5 1.991(7)
Pd2 C7 1.942(7)
Pd1 Cl1 2.3502(16)
Pd1 N1 2.008(6)
Pd1 C4 2.025(7)
Pd1 C6 1.952(8)
S1 C1 1.721(7)
S1 C2 1.732(7)
N2 C4 1.365(9)
N2 C1 1.373(9)
N1 C1 1.311(9)
N1 C3 1.363(10)
N3 C5 1.452(8)
N3 C4 1.312(9)
N3 C16 1.456(9)
C5 N4 1.260(9)
N6 C7 1.150(10)
N6 C32 1.403(9)
N4 C24 1.412(9)
C6 N5 1.155(10)
N5 C8 1.393(10)
C23 H23A 0.9600
C23 H23B 0.9600
C23 H23C 0.9600
C23 C21 1.492(11)
C3 H3 0.9300
C3 C2 1.340(11)
C2 H2 0.9300
C36 H36 0.9300
C36 C35 1.401(13)
C36 C37 1.395(11)
C21 C20 1.412(11)
C21 C16 1.404(10)
C22 H22A 0.9600
C22 H22B 0.9600
C22 H22C 0.9600
C22 C17 1.492(10)
C24 C29 1.397(11)
C24 C25 1.416(11)
C34 H34 0.9300
C34 C35 1.367(13)
C34 C33 1.388(11)
C28 H28 0.9300
C28 C29 1.405(10)
C28 C27 1.375(12)
C18 H18 0.9300
C18 C17 1.395(10)
C18 C19 1.383(12)
C17 C16 1.389(10)
C26 H26 0.9300
C26 C25 1.399(10)
C26 C27 1.402(12)
C29 C31 1.502(11)
C20 H20 0.9300
C20 C19 1.375(12)
C19 H19 0.9300
C15 H15A 0.9600
C15 H15B 0.9600
C15 H15C 0.9600
C15 C13 1.502(13)
C31 H31A 0.9600
C31 H31B 0.9600
C31 H31C 0.9600
C25 C30 1.496(11)
C35 H35 0.9300
C32 C37 1.388(11)
C32 C33 1.390(11)
C39 H39A 0.9600
C39 H39B 0.9600
C39 H39C 0.9600
C39 C37 1.510(12)
C33 C38 1.514(11)
C10 H10 0.9300
C10 C11 1.386(14)
C10 C9 1.389(11)
C14 H14A 0.9600
C14 H14B 0.9600
C14 H14C 0.9600
C14 C9 1.485(13)
C8 C9 1.411(12)
C8 C13 1.403(12)
C12 H12 0.9300
C12 C11 1.370(14)
C12 C13 1.393(11)
C30 H30A 0.9600
C30 H30B 0.9600
C30 H30C 0.9600
C27 H27 0.9300
C11 H11 0.9300
C38 H38A 0.9600
C38 H38B 0.9600
C38 H38C 0.9600

loop_
_geom_torsion_atom_site_label_1
_geom_torsion_atom_site_label_2
_geom_torsion_atom_site_label_3
_geom_torsion_atom_site_label_4
_geom_torsion
Pd2 N2 C4 Pd1 172.9(3)
Pd2 N2 C4 N3 -4.3(8)
Pd2 N2 C1 S1 10.1(10)
Pd2 N2 C1 N1 -174.6(5)
Pd2 C5 N4 C24 1.3(12)
Pd1 N1 C1 S1 175.6(3)
Pd1 N1 C1 N2 -0.4(8)
Pd1 N1 C3 C2 -174.6(5)
Pd1 C6 N5 C8 33(9)
Cl2 Pd2 N2 C4 -177.4(4)
Cl2 Pd2 N2 C1 1.9(6)
Cl2 Pd2 C5 N3 -59(5)
Cl2 Pd2 C5 N4 118(5)
Cl2 Pd2 C7 N6 17(4)
Cl1 Pd1 N1 C1 174.6(5)
Cl1 Pd1 N1 C3 -11.2(7)
Cl1 Pd1 C4 N2 -14.8(17)
Cl1 Pd1 C4 N3 161.8(9)
Cl1 Pd1 C6 N5 7(4)
N2 Pd2 C5 N3 -3.6(4)
N2 Pd2 C5 N4 173.3(8)
N2 Pd2 C7 N6 -117(5)
N1 Pd1 C4 N2 4.9(5)
N1 Pd1 C4 N3 -178.5(7)
N1 Pd1 C6 N5 -66(8)
N1 C3 C2 S1 0.4(9)
N3 C5 N4 C24 178.1(6)
C5 Pd2 N2 C4 4.4(5)
C5 Pd2 N2 C1 -176.3(7)
C5 Pd2 C7 N6 -165(4)
C5 N3 C4 Pd1 -175.5(5)
C5 N3 C4 N2 1.1(9)
C5 N3 C16 C21 -92.0(7)
C5 N3 C16 C17 86.6(8)
C5 N4 C24 C29 100.8(9)
C5 N4 C24 C25 -88.4(9)
C4 Pd1 N1 C1 -2.5(5)
C4 Pd1 N1 C3 171.7(7)
C4 Pd1 C6 N5 -176(4)
C4 N2 C1 S1 -170.6(5)
C4 N2 C1 N1 4.7(9)
C4 N3 C5 Pd2 2.7(8)
C4 N3 C5 N4 -175.0(6)
C4 N3 C16 C21 79.9(8)
C4 N3 C16 C17 -101.5(8)
N6 C32 C37 C36 178.8(7)
N6 C32 C37 C39 0.6(12)
N6 C32 C33 C34 -179.2(7)
N6 C32 C33 C38 0.9(11)
C1 S1 C2 C3 -0.2(6)
C1 N2 C4 Pd1 -6.6(7)
C1 N2 C4 N3 176.3(6)
C1 N1 C3 C2 -0.4(10)
N4 C24 C29 C28 172.3(7)
N4 C24 C29 C31 -6.2(11)
N4 C24 C25 C26 -172.6(7)
N4 C24 C25 C30 7.1(11)
C6 Pd1 N1 C1 -113(6)
C6 Pd1 N1 C3 62(7)
C6 Pd1 C4 N2 -177.3(5)
C6 Pd1 C4 N3 -0.7(7)
C6 N5 C8 C9 -139(6)
C6 N5 C8 C13 41(6)
C7 Pd2 N2 C4 -44(4)
C7 Pd2 N2 C1 135(4)
C7 Pd2 C5 N3 173.4(5)
C7 Pd2 C5 N4 -9.7(8)
C7 N6 C32 C37 -140(23)
C7 N6 C32 C33 41(24)
N5 C8 C9 C10 177.9(7)
N5 C8 C9 C14 -1.0(11)
N5 C8 C13 C15 0.2(11)
N5 C8 C13 C12 -178.1(7)
C23 C21 C20 C19 -179.5(7)
C23 C21 C16 N3 -2.2(10)
C23 C21 C16 C17 179.2(7)
C3 N1 C1 S1 0.2(8)
C3 N1 C1 N2 -175.8(6)
C2 S1 C1 N2 175.5(7)
C2 S1 C1 N1 0.0(6)
C21 C20 C19 C18 -0.9(11)
C22 C17 C16 N3 4.5(10)
C22 C17 C16 C21 -177.0(6)
C18 C17 C16 N3 -177.1(6)
C18 C17 C16 C21 1.4(10)
C17 C18 C19 C20 1.4(11)
C29 C24 C25 C26 -2.0(11)
C29 C24 C25 C30 177.7(8)
C29 C28 C27 C26 -0.5(13)
C20 C21 C16 N3 177.6(6)
C20 C21 C16 C17 -1.0(10)
C19 C18 C17 C22 176.8(7)
C19 C18 C17 C16 -1.6(10)
C16 N3 C5 Pd2 174.9(5)
C16 N3 C5 N4 -2.8(9)
C16 N3 C4 Pd1 12.8(10)
C16 N3 C4 N2 -170.6(6)
C16 C21 C20 C19 0.6(10)
C25 C24 C29 C28 1.8(11)
C25 C24 C29 C31 -176.7(7)
C25 C26 C27 C28 0.3(13)
C35 C36 C37 C32 2.6(12)
C35 C36 C37 C39 -179.2(8)
C35 C34 C33 C32 -2.0(12)
C35 C34 C33 C38 178.0(8)
C32 N6 C7 Pd2 -134(22)
C37 C36 C35 C34 -2.3(13)
C37 C32 C33 C34 2.5(12)
C37 C32 C33 C38 -177.5(8)
C33 C34 C35 C36 2.0(13)
C33 C32 C37 C36 -2.8(12)
C33 C32 C37 C39 179.0(8)
C27 C28 C29 C24 -0.6(12)
C27 C28 C29 C31 177.9(8)
C27 C26 C25 C24 0.9(12)
C27 C26 C25 C30 -178.8(8)
C11 C10 C9 C14 180.0(8)
C11 C10 C9 C8 1.1(11)
C11 C12 C13 C15 -179.0(8)
C11 C12 C13 C8 -0.6(12)
C9 C10 C11 C12 -0.6(13)
C9 C8 C13 C15 179.7(7)
C9 C8 C13 C12 1.3(11)
C13 C8 C9 C10 -1.6(11)
C13 C8 C9 C14 179.6(7)
C13 C12 C11 C10 0.3(13)
